data_3000397
loop_
_publ_author_name
'Vinci, Doriana'
'Chateigner, Daniel'

_journal_name_full 'Personal communication to COD'
_journal_year 2022
_chemical_formula_moiety 'C5 H12 Cl3 N2 Pt1'
_chemical_formula_sum 'C5 H12 Cl3 N2 Pt'
_chemical_formula_weight 401.61
_space_group_IT_number 15
_space_group_name_Hall '-C 2yc'
_space_group_name_H-M_alt 'C 1 2/c 1'
_symmetry_cell_setting monoclinic
_symmetry_space_group_name_H-M 'C 1 2/c 1'
_atom_sites_solution_hydrogens difmap
_atom_sites_solution_primary direct
_cell_angle_alpha 90
_cell_angle_beta 105.654(2)
_cell_angle_gamma 90
_cell_formula_units_Z 16
_cell_length_a 37.154(2)
_cell_length_b 5.9294(3)
_cell_length_c 21.8080(12)
_cell_measurement_reflns_used 2780
_cell_measurement_temperature 293
_cell_measurement_theta_max 40
_cell_measurement_theta_min 5
_cell_volume 4626.1(4)
_computing_cell_refinement 'DENZO/SCALEPACK (Otwinowski & Minor, 1997)'
_computing_data_collection 'COLLECT (Nonius, 2001).'
_computing_data_reduction 'Apex2 (Bruker AXS, 2006)'
_computing_molecular_graphics 'CAMERON (Watkin et al., 1996)'
_computing_publication_material 'CRYSTALS (Betteridge et al., 2003)'
_computing_structure_refinement 'CRYSTALS (Betteridge et al., 2003)'
_computing_structure_solution 'SIR92 (Altomare et al., 1994)'
_diffrn_ambient_temperature 293
_diffrn_measured_fraction_theta_full 0.999
_diffrn_measured_fraction_theta_max 0.999
_diffrn_measurement_device Area
_diffrn_measurement_device_type 'Nonius KappaCCD'
_diffrn_measurement_method '\f & \w scans'
_diffrn_radiation_monochromator graphite
_diffrn_radiation_type 'Mo K\a'
_diffrn_radiation_wavelength 0.71073
_diffrn_reflns_av_R_equivalents 0.084
_diffrn_reflns_limit_h_max 40
_diffrn_reflns_limit_h_min -40
_diffrn_reflns_limit_k_max 6
_diffrn_reflns_limit_k_min -5
_diffrn_reflns_limit_l_max 22
_diffrn_reflns_limit_l_min -24
_diffrn_reflns_number 22391
_diffrn_reflns_theta_full 23.266
_diffrn_reflns_theta_max 23.266
_diffrn_reflns_theta_min 1.940
_diffrn_standards_interval_count .
_diffrn_standards_interval_time .
_diffrn_standards_number 0
_exptl_absorpt_coefficient_mu 12.775
_exptl_absorpt_correction_T_max 0.63
_exptl_absorpt_correction_T_min 0.47
_exptl_absorpt_correction_type multi-scan
_exptl_absorpt_process_details 'DENZO/SCALEPACK (Otwinowski & Minor, 1997)'
_exptl_crystal_colour yellow
_exptl_crystal_density_diffrn 2.306
_exptl_crystal_density_method 'not measured'
_exptl_crystal_description lamellar
_exptl_crystal_F_000 2960
_exptl_crystal_size_max 0.210
_exptl_crystal_size_mid 0.080
_exptl_crystal_size_min 0.036
_refine_diff_density_max 1.56
_refine_diff_density_min -2.07
_refine_ls_extinction_method None
_refine_ls_goodness_of_fit_ref 1.0570
_refine_ls_hydrogen_treatment constr
_refine_ls_matrix_type full
_refine_ls_number_parameters 227
_refine_ls_number_reflns 1840
_refine_ls_number_restraints 54
_refine_ls_R_factor_all 0.0907
_refine_ls_R_factor_gt 0.0422
_refine_ls_shift/su_max 0.0022650
_refine_ls_shift/su_mean 0.0001637
_refine_ls_structure_factor_coef F
_refine_ls_weighting_scheme calc
_refine_ls_wR_factor_all 0.0784
_refine_ls_wR_factor_gt 0.0445
_refine_ls_wR_factor_ref 0.0416
_reflns_limit_h_max 39
_reflns_limit_h_min -40
_reflns_limit_k_max 6
_reflns_limit_k_min 0
_reflns_limit_l_max 24
_reflns_limit_l_min 0
_reflns_number_gt 2060
_reflns_number_total 3328
_reflns_threshold_expression I>2.0\s(I)
_cod_data_source_file pivalonitrili.cif
_cod_data_source_block platinum_pivnit
_cod_depositor_comments
;Releasing structure 3000397 into public domain as personal
 communication to COD.
;
_cod_original_cell_volume 4626.2(4)
_cod_original_sg_symbol_H-M 'C 1 2/c 1 '
_cod_original_formula_sum 'C5 H12 Cl3 N2 Pt1'
_cod_database_code 3000397
_cod_database_fobs_code 3000397

loop_
_symmetry_equiv_pos_as_xyz
x,y,z
-x,-y,-z
x+1/2,y+1/2,z
-x+1/2,-y+1/2,-z
-x,y,-z+1/2
x,-y,z+1/2
-x+1/2,y+1/2,-z+1/2
x+1/2,-y+1/2,z+1/2

loop_
_atom_site_label
_atom_site_type_symbol
_atom_site_fract_x
_atom_site_fract_y
_atom_site_fract_z
_atom_site_U_iso_or_equiv
_atom_site_occupancy
_atom_site_adp_type
_atom_site_refinement_flags_posn
_atom_site_refinement_flags_adp
_atom_site_refinement_flags_occupancy
_atom_site_disorder_assembly
_atom_site_disorder_group
_atom_site_attached_hydrogens
N3 N 0.3644(4) 0.547(3) -0.1881(7) 0.0617 1.0000 Uani . . . . . .
H31 H 0.3167 1.2162 -0.0242 0.1128 1.0000 Uiso R . . . . .
H32 H 0.2887 1.2578 0.0162 0.1128 1.0000 Uiso R . . . . .
H33 H 0.2844 1.0470 -0.0273 0.1128 1.0000 Uiso R . . . . .
H36 H 0.3533 0.5207 -0.2337 0.0851 1.0000 Uiso R . . . . .
H34 H 0.3469 0.4917 -0.1668 0.0851 1.0000 Uiso R . . . . .
H35 H 0.3717 0.6943 -0.1776 0.0821 1.0000 Uiso R . . . . .
N1 N 0.2173(4) 0.491(2) 0.1967(6) 0.0495 1.0000 Uani . . . . . .
N2 N 0.2851(4) 0.814(3) 0.1175(7) 0.0459 1.0000 Uani . . . . . .
N4 N 0.4530(5) 0.127(3) -0.1421(9) 0.0698 1.0000 Uani . . . . . .
C1 C 0.3035(6) 0.906(3) 0.0908(9) 0.0530 1.0000 Uani . . . . . .
C2 C 0.3275(6) 1.008(4) 0.0551(9) 0.0561 1.0000 Uani . . . . . .
C3 C 0.3016(7) 1.151(4) 0.0008(10) 0.0931 1.0000 Uani . . . . . .
C4 C 0.3573(6) 1.151(4) 0.0958(11) 0.0822 1.0000 Uani . . . . . .
C5 C 0.3465(8) 0.819(4) 0.0284(11) 0.1054 1.0000 Uani . . . . . .
C6 C 0.4817(7) 0.056(4) -0.1312(13) 0.0863 1.0000 Uani . . . . . .
Pt2 Pt 0.40727(2) 0.32619(13) -0.16505(3) 0.0448 1.0000 Uani . . . . . .
Cl1 Cl 0.20930(15) 0.9456(8) 0.1331(2) 0.0565 1.0000 Uani . . . . . .
Cl2 Cl 0.29378(14) 0.3684(8) 0.1856(2) 0.0536 1.0000 Uani . . . . . .
Cl3 Cl 0.37836(19) 0.1322(11) -0.0997(3) 0.0923 1.0000 Uani . . . . . .
Cl4 Cl 0.4336(2) 0.5225(12) -0.2323(4) 0.1074 1.0000 Uani . . . . . .
Cl5 Cl 0.4351(2) 0.5603(11) -0.0818(4) 0.1181 1.0000 Uani . . . . . .
Cl6 Cl 0.3760(2) 0.0965(10) -0.2474(3) 0.0971 1.0000 Uani . . . . . .
Pt1 Pt 0.25204(2) 0.65811(12) 0.15893(3) 0.0360 1.0000 Uani . . . . . .
C7 C 0.5205(4) -0.019(4) -0.1106(10) 0.0924 1.0000 Uani D . . . . .
C81 C 0.5324(14) -0.058(11) -0.1716(16) 0.1175 0.45(3) Uani D . P 1 2 .
C91 C 0.5466(11) 0.142(7) -0.069(2) 0.1066 0.45(3) Uani D . P 1 2 .
C80 C 0.5422(11) 0.181(6) -0.127(3) 0.1216 0.55(3) Uani D . P 1 1 .
C90 C 0.5354(12) -0.076(9) -0.0422(12) 0.1218 0.55(3) Uani D . P 1 1 .
C100 C 0.5197(14) -0.256(6) -0.084(3) 0.1239 0.45(3) Uani D . P 1 2 .
C101 C 0.5248(12) -0.201(6) -0.1575(18) 0.0992 0.55(3) Uani D . P 1 1 .
H51 H 0.3622 0.8805 0.0047 0.1183 1.0000 Uiso R . . . . .
H53 H 0.3610 0.7293 0.0622 0.1183 1.0000 Uiso R . . . . .
H52 H 0.3278 0.7279 0.0012 0.1183 1.0000 Uiso R . . . . .
H812 H 0.5576 -0.1091 -0.1594 0.1428 0.45(3) Uiso R . P 1 2 .
H811 H 0.5300 0.0623 -0.2011 0.1428 0.45(3) Uiso R . P 1 2 .
H813 H 0.5165 -0.1789 -0.1909 0.1428 0.45(3) Uiso R . P 1 2 .
H911 H 0.5714 0.0839 -0.0574 0.1422 0.45(3) Uiso R . P 1 2 .
H913 H 0.5452 0.2675 -0.0965 0.1422 0.45(3) Uiso R . P 1 2 .
H912 H 0.5401 0.1887 -0.0315 0.1422 0.45(3) Uiso R . P 1 2 .
H802 H 0.5682 0.1485 -0.1175 0.1430 0.55(3) Uiso R . P 1 1 .
H801 H 0.5325 0.1963 -0.1722 0.1430 0.55(3) Uiso R . P 1 1 .
H803 H 0.5384 0.3169 -0.1071 0.1430 0.55(3) Uiso R . P 1 1 .
H901 H 0.5604 -0.1259 -0.0355 0.1516 0.55(3) Uiso R . P 1 1 .
H903 H 0.5352 0.0613 -0.0198 0.1516 0.55(3) Uiso R . P 1 1 .
H902 H 0.5215 -0.1870 -0.0270 0.1516 0.55(3) Uiso R . P 1 1 .
H1002 H 0.5443 -0.3166 -0.0700 0.1576 0.45(3) Uiso R . P 1 2 .
H1001 H 0.5038 -0.3620 -0.1108 0.1576 0.45(3) Uiso R . P 1 2 .
H1003 H 0.5106 -0.2247 -0.0482 0.1576 0.45(3) Uiso R . P 1 2 .
H1011 H 0.5497 -0.2569 -0.1467 0.1302 0.55(3) Uiso R . P 1 1 .
H1013 H 0.5182 -0.1484 -0.2002 0.1302 0.55(3) Uiso R . P 1 1 .
H1012 H 0.5082 -0.3185 -0.1533 0.1302 0.55(3) Uiso R . P 1 1 .
H13 H 0.1947 0.4600 0.1875 0.0500 1.0000 Uiso R . . . . .
H12 H 0.2259 0.4010 0.2182 0.0500 1.0000 Uiso R . . . . .
H11 H 0.2105 0.5400 0.2293 0.0500 1.0000 Uiso R . . . . .
H41 H 0.3722 1.2149 0.0709 0.1011 1.0000 Uiso R . . . . .
H42 H 0.3726 1.0597 0.1283 0.1011 1.0000 Uiso R . . . . .
H43 H 0.3466 1.2690 0.1146 0.1011 1.0000 Uiso R . . . . .

loop_
_atom_site_aniso_label
_atom_site_aniso_U_11
_atom_site_aniso_U_22
_atom_site_aniso_U_33
_atom_site_aniso_U_23
_atom_site_aniso_U_13
_atom_site_aniso_U_12
N3 0.065(13) 0.058(11) 0.068(11) 0.021(9) 0.027(10) 0.017(10)
N1 0.051(11) 0.045(9) 0.058(10) 0.009(9) 0.024(8) 0.007(9)
N2 0.052(11) 0.046(10) 0.044(10) -0.006(9) 0.021(8) 0.001(9)
N4 0.050(12) 0.084(14) 0.077(13) 0.008(11) 0.019(11) 0.009(12)
C1 0.054(15) 0.056(14) 0.043(13) 0.016(10) 0.002(11) 0.012(11)
C2 0.057(14) 0.077(14) 0.051(13) 0.004(13) 0.043(12) -0.010(13)
C3 0.09(2) 0.12(2) 0.076(17) 0.028(17) 0.031(15) -0.033(18)
C4 0.066(16) 0.098(18) 0.092(18) -0.002(16) 0.038(14) -0.036(16)
C5 0.15(3) 0.10(2) 0.09(2) 0.022(18) 0.078(19) -0.01(2)
C6 0.052(17) 0.083(19) 0.12(2) 0.001(16) 0.008(16) 0.008(15)
Pt2 0.0376(5) 0.0421(5) 0.0559(6) 0.0067(4) 0.0148(4) 0.0046(4)
Cl1 0.058(4) 0.050(3) 0.067(3) 0.016(3) 0.026(3) 0.005(3)
Cl2 0.051(3) 0.048(3) 0.064(3) -0.003(3) 0.019(3) 0.005(3)
Cl3 0.085(5) 0.101(5) 0.107(5) 0.059(4) 0.053(4) 0.023(4)
Cl4 0.101(5) 0.089(5) 0.164(7) 0.055(5) 0.090(5) 0.023(4)
Cl5 0.123(7) 0.077(5) 0.119(6) -0.024(4) -0.028(5) -0.004(4)
Cl6 0.115(6) 0.070(4) 0.083(4) -0.020(3) -0.015(4) 0.005(4)
Pt1 0.0388(5) 0.0366(4) 0.0351(4) -0.0026(4) 0.0143(4) -0.0054(4)
C7 0.047(13) 0.118(18) 0.109(17) 0.028(14) 0.017(12) 0.037(13)
C81 0.07(3) 0.17(4) 0.11(3) 0.00(3) 0.01(2) 0.04(3)
C91 0.08(3) 0.13(3) 0.11(3) -0.01(3) 0.02(3) 0.04(2)
C80 0.07(3) 0.14(3) 0.17(3) 0.05(3) 0.05(3) 0.04(2)
C90 0.08(3) 0.16(4) 0.11(2) 0.03(3) 0.00(3) 0.04(3)
C100 0.06(3) 0.12(3) 0.15(4) 0.04(3) -0.04(3) 0.01(3)
C101 0.08(3) 0.10(3) 0.10(3) 0.03(2) 0.01(2) 0.02(3)

loop_
_atom_type_symbol
_atom_type_scat_dispersion_real
_atom_type_scat_dispersion_imag
_atom_type_scat_Cromer_Mann_a1
_atom_type_scat_Cromer_Mann_b1
_atom_type_scat_Cromer_Mann_a2
_atom_type_scat_Cromer_Mann_b2
_atom_type_scat_Cromer_Mann_a3
_atom_type_scat_Cromer_Mann_b3
_atom_type_scat_Cromer_Mann_a4
_atom_type_scat_Cromer_Mann_b4
_atom_type_scat_Cromer_Mann_c
_atom_type_scat_source
Pt -1.7033 8.3905 27.0059 1.5129 17.7639 8.8117 15.7131 0.4246 5.7837 38.6103 11.6883 'International Tables Vol C 4.2.6.8 and 6.1.1.4'
Cl 0.1484 0.1585 11.4604 0.0104 7.1964 1.1662 6.2556 18.5194 1.6455 47.7784 -9.5574 'International Tables Vol C 4.2.6.8 and 6.1.1.4'
N 0.0061 0.0033 12.2126 0.0057 3.1322 9.8933 2.0125 28.9975 1.1663 0.5826 -11.5290 'International Tables Vol C 4.2.6.8 and 6.1.1.4'
C 0.0033 0.0016 2.3100 20.8439 1.0200 10.2075 1.5886 0.5687 0.8650 51.6512 0.2156 'International Tables Vol C 4.2.6.8 and 6.1.1.4'
H 0.0000 0.0000 0.4930 10.5109 0.3229 26.1257 0.1402 3.1424 0.0408 57.7998 0.0030 'International Tables Vol C 4.2.6.8 and 6.1.1.4'

loop_
_geom_angle_atom_site_label_1
_geom_angle_site_symmetry_1
_geom_angle_atom_site_label_2
_geom_angle_site_symmetry_2
_geom_angle_atom_site_label_3
_geom_angle_site_symmetry_3
_geom_angle
_geom_angle_publ_flag
H36 . N3 . H34 . 106.5 no
H36 . N3 . H35 . 114.7 no
H34 . N3 . H35 . 113.5 no
H36 . N3 . Pt2 . 103.6 no
H34 . N3 . Pt2 . 104.5 no
H35 . N3 . Pt2 . 113.0 no
Pt1 . N1 . H13 . 138.0 no
Pt1 . N1 . H12 . 114.5 no
H13 . N1 . H12 . 103.6 no
Pt1 . N1 . H11 . 122.7 no
H13 . N1 . H11 . 77.1 no
H12 . N1 . H11 . 83.7 no
C1 . N2 . Pt1 . 177.3(16) yes
C6 . N4 . Pt2 . 166(2) yes
N2 . C1 . C2 . 176(2) yes
C1 . C2 . C3 . 106.9(17) yes
C1 . C2 . C4 . 112.5(17) yes
C3 . C2 . C4 . 110.6(19) yes
C1 . C2 . C5 . 108.0(18) yes
C3 . C2 . C5 . 111.3(18) yes
C4 . C2 . C5 . 107.5(20) yes
C2 . C3 . H33 . 107.6 no
C2 . C3 . H31 . 108.4 no
H33 . C3 . H31 . 106.4 no
C2 . C3 . H32 . 112.0 no
H33 . C3 . H32 . 110.6 no
H31 . C3 . H32 . 111.7 no
C2 . C4 . H41 . 109.9 no
C2 . C4 . H42 . 108.4 no
H41 . C4 . H42 . 109.5 no
C2 . C4 . H43 . 110.0 no
H41 . C4 . H43 . 109.5 no
H42 . C4 . H43 . 109.5 no
C2 . C5 . H51 . 109.9 no
C2 . C5 . H53 . 109.9 no
H51 . C5 . H53 . 109.5 no
C2 . C5 . H52 . 108.6 no
H51 . C5 . H52 . 109.5 no
H53 . C5 . H52 . 109.5 no
N4 . C6 . C7 . 173(3) yes
N3 . Pt2 . N4 . 175.3(7) yes
N3 . Pt2 . Cl3 . 90.6(5) yes
N4 . Pt2 . Cl3 . 93.2(5) yes
N3 . Pt2 . Cl4 . 87.4(5) yes
N4 . Pt2 . Cl4 . 88.9(5) yes
Cl3 . Pt2 . Cl4 . 177.7(2) yes
N3 . Pt2 . Cl5 . 87.8(5) yes
N4 . Pt2 . Cl5 . 89.4(6) yes
Cl3 . Pt2 . Cl5 . 89.9(3) yes
Cl4 . Pt2 . Cl5 . 91.1(3) yes
N3 . Pt2 . Cl6 . 89.5(5) yes
N4 . Pt2 . Cl6 . 93.5(6) yes
Cl3 . Pt2 . Cl6 . 88.0(3) yes
Cl4 . Pt2 . Cl6 . 90.8(3) yes
Cl5 . Pt2 . Cl6 . 176.6(3) yes
Cl1 . Pt1 . N1 . 89.3(4) yes
Cl1 . Pt1 . Cl2 . 178.82(17) yes
N1 . Pt1 . Cl2 . 89.5(4) yes
Cl1 . Pt1 . N2 . 90.9(5) yes
N1 . Pt1 . N2 . 176.9(6) yes
Cl2 . Pt1 . N2 . 90.3(5) yes
C6 . C7 . C80 . 103(2) yes
C6 . C7 . C90 . 117(2) yes
C80 . C7 . C90 . 109.80(10) yes
C6 . C7 . C101 . 106(2) yes
C80 . C7 . C101 . 103.27(10) yes
C90 . C7 . C101 . 115.79(10) yes
C6 . C7 . C81 . 106(3) yes
C6 . C7 . C91 . 115(2) yes
C81 . C7 . C91 . 109.79(10) yes
C6 . C7 . C100 . 106(2) yes
C81 . C7 . C100 . 103.27(10) yes
C91 . C7 . C100 . 115.79(10) yes
C7 . C81 . H812 . 107.3 no
C7 . C81 . H811 . 118.5 no
H812 . C81 . H811 . 109.5 no
C7 . C81 . H813 . 102.1 no
H812 . C81 . H813 . 109.5 no
H811 . C81 . H813 . 109.5 no
C7 . C91 . H911 . 110.7 no
C7 . C91 . H913 . 101.4 no
H911 . C91 . H913 . 109.5 no
C7 . C91 . H912 . 115.9 no
H911 . C91 . H912 . 109.5 no
H913 . C91 . H912 . 109.5 no
C7 . C80 . H802 . 111.1 no
C7 . C80 . H801 . 104.1 no
H802 . C80 . H801 . 109.5 no
C7 . C80 . H803 . 113.1 no
H802 . C80 . H803 . 109.5 no
H801 . C80 . H803 . 109.5 no
C7 . C90 . H901 . 108.0 no
C7 . C90 . H903 . 105.6 no
H901 . C90 . H903 . 109.5 no
C7 . C90 . H902 . 114.6 no
H901 . C90 . H902 . 109.5 no
H903 . C90 . H902 . 109.5 no
C7 . C100 . H1002 . 110.9 no
C7 . C100 . H1001 . 116.7 no
H1002 . C100 . H1001 . 109.5 no
C7 . C100 . H1003 . 100.4 no
H1002 . C100 . H1003 . 109.5 no
H1001 . C100 . H1003 . 109.5 no
C7 . C101 . H1011 . 110.6 no
C7 . C101 . H1013 . 112.3 no
H1011 . C101 . H1013 . 109.5 no
C7 . C101 . H1012 . 105.5 no
H1011 . C101 . H1012 . 109.5 no
H1013 . C101 . H1012 . 109.5 no

loop_
_geom_bond_atom_site_label_1
_geom_bond_site_symmetry_1
_geom_bond_atom_site_label_2
_geom_bond_site_symmetry_2
_geom_bond_distance
_geom_bond_publ_flag
N3 . H36 . 0.981 no
N3 . H34 . 0.956 no
N3 . H35 . 0.923 no
N3 . Pt2 . 2.020(14) yes
H31 . C3 . 0.963 no
H32 . C3 . 0.912 no
H33 . C3 . 0.975 no
N1 . Pt1 . 1.977(13) yes
N1 . H13 . 0.827 no
N1 . H12 . 0.725 no
N1 . H11 . 0.866 no
N2 . C1 . 1.15(2) yes
N2 . Pt1 . 1.943(16) yes
N4 . C6 . 1.11(3) yes
N4 . Pt2 . 2.018(19) yes
C1 . C2 . 1.46(3) yes
C2 . C3 . 1.56(3) yes
C2 . C4 . 1.49(3) yes
C2 . C5 . 1.52(3) yes
C4 . H41 . 0.950 no
C4 . H42 . 0.950 no
C4 . H43 . 0.950 no
C5 . H51 . 0.950 no
C5 . H53 . 0.950 no
C5 . H52 . 0.950 no
C6 . C7 . 1.46(3) yes
Pt2 . Cl3 . 2.309(5) yes
Pt2 . Cl4 . 2.289(6) yes
Pt2 . Cl5 . 2.298(6) yes
Pt2 . Cl6 . 2.304(6) yes
Cl1 . Pt1 . 2.294(5) yes
Cl2 . Pt1 . 2.282(5) yes
C7 . C80 . 1.531(10) yes
C7 . C90 . 1.484(10) yes
C7 . C101 . 1.525(10) yes
C7 . C81 . 1.528(10) yes
C7 . C91 . 1.486(10) yes
C7 . C100 . 1.524(10) yes
C81 . H812 . 0.950 no
C81 . H811 . 0.950 no
C81 . H813 . 0.950 no
C91 . H911 . 0.950 no
C91 . H913 . 0.950 no
C91 . H912 . 0.950 no
C80 . H802 . 0.950 no
C80 . H801 . 0.950 no
C80 . H803 . 0.950 no
C90 . H901 . 0.950 no
C90 . H903 . 0.950 no
C90 . H902 . 0.950 no
C100 . H1002 . 0.950 no
C100 . H1001 . 0.950 no
C100 . H1003 . 0.950 no
C101 . H1011 . 0.950 no
C101 . H1013 . 0.950 no
C101 . H1012 . 0.950 no
